data_7241165
loop_
_publ_author_name
'Alm\'a\<si, Miroslav'
'Zele\<n\'ak, Vladim\'ir'
'Gyepes, R\'obert'
'Zau\<ska, \<Lubo\<s'
'Bourrelly, Sandrine'

_publ_section_title
;
 A series of four novel alkaline earth metal--organic frameworks
 constructed of Ca(ii), Sr(ii), Ba(ii) ions and tetrahedral MTB linker:
 structural diversity, stability study and low/high-pressure gas
 adsorption properties
;
_journal_issue 54
_journal_name_full 'RSC Advances'
_journal_page_first 32323
_journal_page_last 32334
_journal_paper_doi 10.1039/D0RA05145D
_journal_volume 10
_journal_year 2020
_chemical_formula_moiety 'C58 H34 Ba3 O17 [+ solvent]'
_chemical_formula_sum 'C58 H34 Ba3 O17'
_chemical_formula_weight 1414.87
_space_group_crystal_system monoclinic
_space_group_IT_number 15
_space_group_name_Hall '-C 2yc'
_space_group_name_H-M_alt 'C 1 2/c 1'
_atom_sites_solution_hydrogens mixed
_atom_sites_solution_primary direct
_audit_creation_method SHELXL-2018/3
_audit_update_record
;
2020-08-20 deposited with the CCDC.	2020-08-20 downloaded from the CCDC.
;
_cell_angle_alpha 90
_cell_angle_beta 122.4480(10)
_cell_angle_gamma 90
_cell_formula_units_Z 4
_cell_length_a 30.7615(16)
_cell_length_b 11.9378(6)
_cell_length_c 25.851(2)
_cell_measurement_reflns_used 5580
_cell_measurement_temperature 150(2)
_cell_measurement_theta_max 26.6552
_cell_measurement_theta_min 2.6392
_cell_volume 8011.0(9)
_computing_cell_refinement 'SAINT V8.27B (Bruker AXS Inc., 2012)'
_computing_data_collection 'Bruker Instrument Service v2012.12.0.3'
_computing_data_reduction 'SAINT V8.27B (Bruker AXS Inc., 2012)'
_computing_molecular_graphics
'K. Brandenburg, H. Putz, DIAMOND--Crystal and Molecular Structure Visualization, version  4.5, Crystal Impact GbR, Bonn, 2017'
_computing_publication_material 'PLATON (Spek, 2020)'
_computing_structure_refinement 'SHELXL-97 (Sheldrick, 2008)'
_computing_structure_solution 'SHELXS-97 (Sheldrick, 2008)'
_diffrn_ambient_temperature 150(2)
_diffrn_measured_fraction_theta_full 0.999
_diffrn_measured_fraction_theta_max 0.997
_diffrn_radiation_type MoK\a
_diffrn_radiation_wavelength 0.71073
_diffrn_reflns_av_R_equivalents 0.0493
_diffrn_reflns_av_unetI/netI 0.0692
_diffrn_reflns_Laue_measured_fraction_full 0.999
_diffrn_reflns_Laue_measured_fraction_max 0.997
_diffrn_reflns_limit_h_max 39
_diffrn_reflns_limit_h_min -39
_diffrn_reflns_limit_k_max 14
_diffrn_reflns_limit_k_min -15
_diffrn_reflns_limit_l_max 33
_diffrn_reflns_limit_l_min -33
_diffrn_reflns_number 27811
_diffrn_reflns_point_group_measured_fraction_full 0.999
_diffrn_reflns_point_group_measured_fraction_max 0.997
_diffrn_reflns_theta_full 25.242
_diffrn_reflns_theta_max 27.520
_diffrn_reflns_theta_min 1.569
_exptl_absorpt_coefficient_mu 1.507
_exptl_absorpt_correction_T_max 0.83
_exptl_absorpt_correction_T_min 0.69
_exptl_absorpt_correction_type numerical
_exptl_absorpt_process_details 'SADABS V2012/1 (Bruker AXS Inc.)'
_exptl_crystal_colour colourless
_exptl_crystal_density_diffrn 1.173
_exptl_crystal_description prism
_exptl_crystal_F_000 2744
_exptl_crystal_size_max 0.300
_exptl_crystal_size_mid 0.160
_exptl_crystal_size_min 0.130
_refine_diff_density_max 1.362
_refine_diff_density_min -1.235
_refine_diff_density_rms 0.110
_refine_ls_extinction_method none
_refine_ls_goodness_of_fit_ref 1.048
_refine_ls_hydrogen_treatment constr
_refine_ls_matrix_type full
_refine_ls_number_parameters 352
_refine_ls_number_reflns 9208
_refine_ls_number_restraints 0
_refine_ls_restrained_S_all 1.048
_refine_ls_R_factor_all 0.0646
_refine_ls_R_factor_gt 0.0397
_refine_ls_shift/su_max 0.001
_refine_ls_shift/su_mean 0.000
_refine_ls_structure_factor_coef Fsqd
_refine_ls_weighting_details 'w=1/[\s^2^(Fo^2^)+(0.0419P)^2^+0.3178P] where P=(Fo^2^+2Fc^2^)/3'
_refine_ls_weighting_scheme calc
_refine_ls_wR_factor_gt 0.0897
_refine_ls_wR_factor_ref 0.0970
_reflns_Friedel_coverage 0.000
_reflns_number_gt 6618
_reflns_number_total 9208
_reflns_threshold_expression 'I > 2\s(I)'
_cod_data_source_file d0ra05145d2.cif
_cod_data_source_block bamtb_sq
_cod_depositor_comments 'Adding full bibliography for 7241163--7241166.cif.'
_cod_original_sg_symbol_H-M 'C 2/c'
_cod_database_code 7241165
_shelx_shelxl_version_number 2018/3
_shelx_space_group_comment
;
The symmetry employed for this shelxl refinement is uniquely defined
by the following loop, which should always be used as a source of
symmetry information in preference to the above space-group names.
They are only intended as comments.
;
_shelx_estimated_absorpt_t_min 0.661
_shelx_estimated_absorpt_t_max 0.828

loop_
_space_group_symop_operation_xyz
'x, y, z'
'-x, y, -z+1/2'
'x+1/2, y+1/2, z'
'-x+1/2, y+1/2, -z+1/2'
'-x, -y, -z'
'x, -y, z-1/2'
'-x+1/2, -y+1/2, -z'
'x+1/2, -y+1/2, z-1/2'

loop_
_atom_site_label
_atom_site_type_symbol
_atom_site_fract_x
_atom_site_fract_y
_atom_site_fract_z
_atom_site_U_iso_or_equiv
_atom_site_adp_type
_atom_site_occupancy
_atom_site_site_symmetry_order
_atom_site_calc_flag
_atom_site_refinement_flags_posn
_atom_site_refinement_flags_adp
_atom_site_refinement_flags_occupancy
_atom_site_disorder_assembly
_atom_site_disorder_group
Ba1 Ba 0.000000 0.93647(3) 0.250000 0.01605(9) Uani 1 2 d S T P . .
Ba2 Ba 0.04236(2) 0.98302(2) 0.11280(2) 0.02405(8) Uani 1 1 d . . . . .
C1 C 0.43921(15) 0.6481(4) 0.57880(17) 0.0274(10) Uani 1 1 d . . . . .
C2 C 0.39769(14) 0.7322(3) 0.56242(16) 0.0203(9) Uani 1 1 d . . . . .
C3 C 0.40323(15) 0.8075(4) 0.60659(16) 0.0246(10) Uani 1 1 d . . . . .
H3 H 0.432065 0.801688 0.647472 0.030 Uiso 1 1 calc R U . . .
C4 C 0.36728(15) 0.8903(4) 0.59156(15) 0.0235(9) Uani 1 1 d . . . . .
H4 H 0.372097 0.942118 0.622120 0.028 Uiso 1 1 calc R U . . .
C5 C 0.32367(14) 0.8999(3) 0.53207(15) 0.0169(8) Uani 1 1 d . . . . .
C6 C 0.31756(14) 0.8226(3) 0.48917(15) 0.0195(9) Uani 1 1 d . . . . .
H6 H 0.287564 0.825063 0.448991 0.023 Uiso 1 1 calc R U . . .
C7 C 0.35472(16) 0.7409(4) 0.50384(16) 0.0253(10) Uani 1 1 d . . . . .
H7 H 0.350447 0.690436 0.473035 0.030 Uiso 1 1 calc R U . . .
C8 C 0.28802(14) 1.0029(3) 0.51758(15) 0.0169(8) Uani 1 1 d . . . . .
C9 C 0.32532(14) 1.1056(3) 0.54045(15) 0.0176(8) Uani 1 1 d . . . . .
C10 C 0.33051(15) 1.1805(3) 0.58398(16) 0.0237(9) Uani 1 1 d . . . . .
H10 H 0.306758 1.178444 0.596762 0.028 Uiso 1 1 calc R U . . .
C11 C 0.36978(17) 1.2585(4) 0.60927(18) 0.0318(11) Uani 1 1 d . . . . .
H11 H 0.372504 1.308827 0.639364 0.038 Uiso 1 1 calc R U . . .
C12 C 0.40496(15) 1.2657(4) 0.59229(17) 0.0276(10) Uani 1 1 d . . . . .
C13 C 0.45042(19) 1.3455(4) 0.6249(2) 0.0404(13) Uani 1 1 d . . . . .
C14 C 0.39854(16) 1.1943(4) 0.54571(17) 0.0275(10) Uani 1 1 d . . . . .
H14 H 0.421144 1.200018 0.531368 0.033 Uiso 1 1 calc R U . . .
C15 C 0.35936(14) 1.1155(4) 0.52041(16) 0.0223(9) Uani 1 1 d . . . . .
H15 H 0.355533 1.067338 0.488959 0.027 Uiso 1 1 calc R U . . .
C16 C 0.24598(14) 1.0091(3) 0.44808(15) 0.0171(8) Uani 1 1 d . . . . .
C17 C 0.24537(14) 1.0897(3) 0.40914(15) 0.0198(9) Uani 1 1 d . . . . .
H17 H 0.271920 1.144417 0.424935 0.024 Uiso 1 1 calc R U . . .
C18 C 0.20654(14) 1.0918(4) 0.34733(16) 0.0230(9) Uani 1 1 d . . . . .
H18 H 0.207374 1.146536 0.321190 0.028 Uiso 1 1 calc R U . . .
C19 C 0.16664(14) 1.0148(3) 0.32352(15) 0.0181(9) Uani 1 1 d . . . . .
C20 C 0.12309(15) 1.0202(4) 0.25722(16) 0.0238(10) Uani 1 1 d . . . . .
C21 C 0.16640(14) 0.9354(4) 0.36234(15) 0.0213(9) Uani 1 1 d . . . . .
H21 H 0.139068 0.882685 0.346761 0.026 Uiso 1 1 calc R U . . .
C22 C 0.20553(14) 0.9321(4) 0.42357(16) 0.0219(9) Uani 1 1 d . . . . .
H22 H 0.204889 0.876372 0.449407 0.026 Uiso 1 1 calc R U . . .
C23 C 0.25941(14) 0.9972(3) 0.55176(16) 0.0199(9) Uani 1 1 d . . . . .
C24 C 0.26958(16) 0.9162(4) 0.59561(17) 0.0272(10) Uani 1 1 d . . . . .
H24 H 0.294644 0.859972 0.605071 0.033 Uiso 1 1 calc R U . . .
C25 C 0.24327(17) 0.9171(4) 0.62559(18) 0.0329(11) Uani 1 1 d . . . . .
H25 H 0.251198 0.861857 0.655876 0.040 Uiso 1 1 calc R U . . .
C26 C 0.20589(15) 0.9961(4) 0.61260(18) 0.0280(10) Uani 1 1 d . . . . .
C27 C 0.17872(16) 0.9969(4) 0.6469(2) 0.0341(11) Uani 1 1 d . . . . .
C28 C 0.19469(15) 1.0770(4) 0.56765(17) 0.0276(10) Uani 1 1 d . . . . .
H28 H 0.169182 1.132289 0.557837 0.033 Uiso 1 1 calc R U . . .
C29 C 0.22088(15) 1.0761(4) 0.53754(17) 0.0268(10) Uani 1 1 d . . . . .
H29 H 0.212457 1.130274 0.506594 0.032 Uiso 1 1 calc R U . . .
O1 O 0.47188(11) 0.6290(3) 0.63455(11) 0.0320(8) Uani 1 1 d . . . . .
O2 O 0.44130(12) 0.6026(3) 0.53591(12) 0.0443(9) Uani 1 1 d . . . . .
O3 O 0.47927(13) 1.3522(3) 0.60388(15) 0.0512(10) Uani 1 1 d . . . . .
O4 O 0.45809(14) 1.3921(3) 0.67152(15) 0.0582(11) Uani 1 1 d . . . . .
O5 O 0.08263(10) 0.9681(3) 0.24076(11) 0.0337(8) Uani 1 1 d . . . . .
O6 O 0.12871(10) 1.0798(3) 0.22085(11) 0.0320(8) Uani 1 1 d . . . . .
O7 O 0.14207(13) 1.0610(3) 0.62963(16) 0.0531(10) Uani 1 1 d . . . . .
O8 O 0.19358(12) 0.9240(3) 0.68856(14) 0.0488(10) Uani 1 1 d . . . . .
O9 O 0.0428(3) 0.9167(7) 0.0106(3) 0.059(2) Uiso 0.5 1 d . . P . .
H9A H 0.068304 0.899200 0.028904 0.088 Uiso 1 1 d . U . . .

loop_
_atom_site_aniso_label
_atom_site_aniso_U_11
_atom_site_aniso_U_22
_atom_site_aniso_U_33
_atom_site_aniso_U_23
_atom_site_aniso_U_13
_atom_site_aniso_U_12
Ba1 0.01189(16) 0.0246(2) 0.01191(14) 0.000 0.00652(12) 0.000
Ba2 0.01724(13) 0.04047(18) 0.01533(12) -0.00406(10) 0.00933(10) -0.00692(12)
C1 0.023(2) 0.037(3) 0.024(2) 0.0081(19) 0.0135(18) 0.011(2)
C2 0.021(2) 0.019(2) 0.0194(18) 0.0040(17) 0.0104(17) 0.0030(18)
C3 0.019(2) 0.033(3) 0.0122(17) 0.0044(17) 0.0020(16) 0.006(2)
C4 0.024(2) 0.028(2) 0.0121(17) -0.0027(17) 0.0055(16) 0.001(2)
C5 0.0160(19) 0.017(2) 0.0170(17) 0.0031(16) 0.0084(15) 0.0012(17)
C6 0.0150(19) 0.024(2) 0.0141(17) -0.0017(16) 0.0043(15) 0.0034(18)
C7 0.031(2) 0.023(2) 0.0185(19) -0.0026(17) 0.0112(18) 0.004(2)
C8 0.0134(18) 0.017(2) 0.0164(17) -0.0017(15) 0.0058(15) -0.0015(16)
C9 0.0151(19) 0.015(2) 0.0127(16) 0.0024(16) 0.0010(15) 0.0019(17)
C10 0.020(2) 0.023(2) 0.026(2) -0.0075(18) 0.0113(18) -0.0003(19)
C11 0.035(3) 0.029(3) 0.031(2) -0.014(2) 0.016(2) -0.007(2)
C12 0.022(2) 0.022(2) 0.026(2) -0.0056(18) 0.0039(18) -0.0053(19)
C13 0.037(3) 0.039(3) 0.031(2) -0.004(2) 0.008(2) -0.011(2)
C14 0.026(2) 0.029(3) 0.027(2) -0.0016(19) 0.0139(19) -0.006(2)
C15 0.020(2) 0.027(3) 0.0198(18) -0.0057(17) 0.0104(17) -0.0051(19)
C16 0.0130(18) 0.018(2) 0.0152(17) -0.0008(16) 0.0043(15) 0.0030(17)
C17 0.0156(19) 0.022(2) 0.0183(18) -0.0029(17) 0.0068(16) -0.0059(18)
C18 0.017(2) 0.033(3) 0.0183(18) 0.0044(18) 0.0086(16) -0.0021(19)
C19 0.0103(18) 0.029(2) 0.0115(16) 0.0017(16) 0.0038(15) 0.0051(18)
C20 0.016(2) 0.042(3) 0.0133(17) -0.0027(18) 0.0078(16) 0.002(2)
C21 0.0161(19) 0.027(2) 0.0203(18) -0.0026(17) 0.0096(16) -0.0023(18)
C22 0.0168(19) 0.027(2) 0.0208(19) 0.0018(17) 0.0090(16) -0.0024(18)
C23 0.0160(19) 0.024(2) 0.0158(17) -0.0049(16) 0.0060(16) -0.0031(18)
C24 0.028(2) 0.029(3) 0.028(2) 0.0041(19) 0.0169(19) 0.006(2)
C25 0.035(3) 0.038(3) 0.029(2) 0.009(2) 0.019(2) 0.008(2)
C26 0.018(2) 0.040(3) 0.027(2) -0.003(2) 0.0124(18) -0.002(2)
C27 0.012(2) 0.045(3) 0.046(3) 0.006(2) 0.016(2) 0.005(2)
C28 0.018(2) 0.033(3) 0.031(2) 0.005(2) 0.0126(18) 0.006(2)
C29 0.019(2) 0.034(3) 0.023(2) 0.0070(19) 0.0083(17) 0.005(2)
O1 0.0299(16) 0.047(2) 0.0198(13) 0.0130(13) 0.0135(13) 0.0233(15)
O2 0.0421(19) 0.068(3) 0.0252(15) 0.0071(16) 0.0196(14) 0.0349(19)
O3 0.039(2) 0.052(3) 0.059(2) -0.0167(18) 0.0240(18) -0.0241(19)
O4 0.063(2) 0.059(3) 0.0439(19) -0.0274(19) 0.0228(19) -0.033(2)
O5 0.0119(14) 0.069(2) 0.0167(13) -0.0041(14) 0.0053(12) -0.0085(15)
O6 0.0196(15) 0.058(2) 0.0163(13) 0.0026(14) 0.0078(12) -0.0041(15)
O7 0.040(2) 0.074(3) 0.063(2) 0.015(2) 0.0396(19) 0.014(2)
O8 0.0329(19) 0.079(3) 0.0380(18) 0.0130(19) 0.0212(16) 0.0155(19)

loop_
_atom_type_symbol
_atom_type_description
_atom_type_scat_dispersion_real
_atom_type_scat_dispersion_imag
_atom_type_scat_source
C C 0.0033 0.0016 'International Tables Vol C Tables 4.2.6.8 and 6.1.1.4'
Ba Ba -0.3244 2.2819 'International Tables Vol C Tables 4.2.6.8 and 6.1.1.4'
O O 0.0106 0.0060 'International Tables Vol C Tables 4.2.6.8 and 6.1.1.4'
H H 0.0000 0.0000 'International Tables Vol C Tables 4.2.6.8 and 6.1.1.4'

loop_
_geom_angle_atom_site_label_1
_geom_angle_atom_site_label_2
_geom_angle_atom_site_label_3
_geom_angle
_geom_angle_site_symmetry_1
_geom_angle_site_symmetry_3
_geom_angle_publ_flag
O4 Ba1 O4 80.20(16) 7_576 8_475 ?
O4 Ba1 O5 85.38(11) 7_576 2 ?
O4 Ba1 O5 82.34(10) 8_475 2 ?
O4 Ba1 O5 82.34(10) 7_576 . ?
O4 Ba1 O5 85.38(11) 8_475 . ?
O5 Ba1 O5 163.92(15) 2 . ?
O4 Ba1 O1 141.88(10) 7_576 8_465 ?
O4 Ba1 O1 69.51(10) 8_475 8_465 ?
O5 Ba1 O1 111.96(8) 2 8_465 ?
O5 Ba1 O1 72.89(8) . 8_465 ?
O4 Ba1 O1 69.51(10) 7_576 7_566 ?
O4 Ba1 O1 141.88(10) 8_475 7_566 ?
O5 Ba1 O1 72.89(8) 2 7_566 ?
O5 Ba1 O1 111.96(8) . 7_566 ?
O1 Ba1 O1 146.83(13) 8_465 7_566 ?
O4 Ba1 Ba2 61.65(8) 7_576 2 ?
O4 Ba1 Ba2 106.41(8) 8_475 2 ?
O5 Ba1 Ba2 38.37(5) 2 2 ?
O5 Ba1 Ba2 138.50(5) . 2 ?
O1 Ba1 Ba2 148.61(6) 8_465 2 ?
O1 Ba1 Ba2 38.57(6) 7_566 2 ?
O4 Ba1 Ba2 106.41(8) 7_576 . ?
O4 Ba1 Ba2 61.65(8) 8_475 . ?
O5 Ba1 Ba2 138.49(5) 2 . ?
O5 Ba1 Ba2 38.37(5) . . ?
O1 Ba1 Ba2 38.57(6) 8_465 . ?
O1 Ba1 Ba2 148.61(6) 7_566 . ?
Ba2 Ba1 Ba2 165.557(12) 2 . ?
O3 Ba2 O9 120.10(17) 8_475 . ?
O3 Ba2 O2 74.55(11) 8_475 8_465 ?
O9 Ba2 O2 78.00(16) . 8_465 ?
O3 Ba2 O5 89.39(10) 8_475 . ?
O9 Ba2 O5 150.45(17) . . ?
O2 Ba2 O5 114.96(8) 8_465 . ?
O3 Ba2 O1 76.66(10) 8_475 8_465 ?
O9 Ba2 O1 116.64(17) . 8_465 ?
O2 Ba2 O1 45.92(7) 8_465 8_465 ?
O5 Ba2 O1 69.16(7) . 8_465 ?
O3 Ba2 O6 92.15(10) 8_475 . ?
O9 Ba2 O6 124.70(16) . . ?
O2 Ba2 O6 157.28(8) 8_465 . ?
O5 Ba2 O6 45.23(8) . . ?
O1 Ba2 O6 113.71(7) 8_465 . ?
O3 Ba2 O7 143.30(11) 8_475 6_575 ?
O9 Ba2 O7 62.97(16) . 6_575 ?
O2 Ba2 O7 135.44(10) 8_465 6_575 ?
O5 Ba2 O7 92.77(9) . 6_575 ?
O1 Ba2 O7 137.70(10) 8_465 6_575 ?
O6 Ba2 O7 64.88(9) . 6_575 ?
O3 Ba2 O9 56.83(15) 8_475 5_575 ?
O9 Ba2 O9 63.9(3) . 5_575 ?
O2 Ba2 O9 53.93(16) 8_465 5_575 ?
O5 Ba2 O9 145.55(15) . 5_575 ?
O1 Ba2 O9 94.17(15) 8_465 5_575 ?
O6 Ba2 O9 132.82(16) . 5_575 ?
O7 Ba2 O9 117.89(16) 6_575 5_575 ?
O3 Ba2 C1 76.76(11) 8_475 8_465 ?
O9 Ba2 C1 96.28(17) . 8_465 ?
O2 Ba2 C1 23.15(8) 8_465 8_465 ?
O5 Ba2 C1 92.15(9) . 8_465 ?
O1 Ba2 C1 23.01(8) 8_465 8_465 ?
O6 Ba2 C1 136.55(9) . 8_465 ?
O7 Ba2 C1 139.63(11) 6_575 8_465 ?
O9 Ba2 C1 74.93(16) 5_575 8_465 ?
O3 Ba2 C20 94.06(10) 8_475 . ?
O9 Ba2 C20 138.76(17) . . ?
O2 Ba2 C20 137.47(9) 8_465 . ?
O5 Ba2 C20 22.64(9) . . ?
O1 Ba2 C20 91.78(9) 8_465 . ?
O6 Ba2 C20 23.04(9) . . ?
O7 Ba2 C20 75.86(10) 6_575 . ?
O9 Ba2 C20 147.69(16) 5_575 . ?
C1 Ba2 C20 114.79(10) 8_465 . ?
O3 Ba2 Ba1 69.54(8) 8_475 . ?
O9 Ba2 Ba1 152.26(16) . . ?
O2 Ba2 Ba1 80.37(5) 8_465 . ?
O5 Ba2 Ba1 36.11(5) . . ?
O1 Ba2 Ba1 36.81(5) 8_465 . ?
O6 Ba2 Ba1 77.70(5) . . ?
O7 Ba2 Ba1 126.79(7) 6_575 . ?
O9 Ba2 Ba1 115.25(14) 5_575 . ?
C1 Ba2 Ba1 58.98(7) 8_465 . ?
C20 Ba2 Ba1 57.50(7) . . ?
O1 C1 O2 122.7(4) . . ?
O1 C1 C2 118.8(3) . . ?
O2 C1 C2 118.5(3) . . ?
O1 C1 Ba2 62.2(2) . 8_566 ?
O2 C1 Ba2 61.5(2) . 8_566 ?
C2 C1 Ba2 166.8(3) . 8_566 ?
C7 C2 C3 118.4(4) . . ?
C7 C2 C1 122.1(3) . . ?
C3 C2 C1 119.4(3) . . ?
C4 C3 C2 120.5(3) . . ?
C4 C3 H3 119.8 . . ?
C2 C3 H3 119.8 . . ?
C3 C4 C5 121.3(4) . . ?
C3 C4 H4 119.3 . . ?
C5 C4 H4 119.3 . . ?
C6 C5 C4 117.8(4) . . ?
C6 C5 C8 124.2(3) . . ?
C4 C5 C8 117.7(3) . . ?
C5 C6 C7 120.9(3) . . ?
C5 C6 H6 119.6 . . ?
C7 C6 H6 119.6 . . ?
C2 C7 C6 121.0(4) . . ?
C2 C7 H7 119.5 . . ?
C6 C7 H7 119.5 . . ?
C23 C8 C16 106.7(3) . . ?
C23 C8 C5 111.8(3) . . ?
C16 C8 C5 111.0(3) . . ?
C23 C8 C9 110.2(3) . . ?
C16 C8 C9 112.7(3) . . ?
C5 C8 C9 104.5(3) . . ?
C10 C9 C15 117.7(4) . . ?
C10 C9 C8 123.9(3) . . ?
C15 C9 C8 118.0(3) . . ?
C9 C10 C11 120.9(4) . . ?
C9 C10 H10 119.6 . . ?
C11 C10 H10 119.6 . . ?
C12 C11 C10 122.0(4) . . ?
C12 C11 H11 119.0 . . ?
C10 C11 H11 119.0 . . ?
C11 C12 C14 117.8(4) . . ?
C11 C12 C13 120.7(4) . . ?
C14 C12 C13 121.4(4) . . ?
O4 C13 O3 125.6(5) . . ?
O4 C13 C12 117.5(5) . . ?
O3 C13 C12 116.7(4) . . ?
C15 C14 C12 120.3(4) . . ?
C15 C14 H14 119.8 . . ?
C12 C14 H14 119.8 . . ?
C14 C15 C9 121.1(4) . . ?
C14 C15 H15 119.5 . . ?
C9 C15 H15 119.5 . . ?
C17 C16 C22 117.8(3) . . ?
C17 C16 C8 123.5(3) . . ?
C22 C16 C8 118.6(3) . . ?
C16 C17 C18 121.1(4) . . ?
C16 C17 H17 119.5 . . ?
C18 C17 H17 119.5 . . ?
C19 C18 C17 120.6(4) . . ?
C19 C18 H18 119.7 . . ?
C17 C18 H18 119.7 . . ?
C21 C19 C18 118.7(3) . . ?
C21 C19 C20 120.5(4) . . ?
C18 C19 C20 120.8(3) . . ?
O5 C20 O6 122.6(3) . . ?
O5 C20 C19 118.9(3) . . ?
O6 C20 C19 118.5(4) . . ?
O5 C20 Ba2 61.74(19) . . ?
O6 C20 Ba2 62.78(19) . . ?
C19 C20 Ba2 167.2(3) . . ?
C22 C21 C19 120.7(4) . . ?
C22 C21 H21 119.7 . . ?
C19 C21 H21 119.7 . . ?
C21 C22 C16 121.1(4) . . ?
C21 C22 H22 119.4 . . ?
C16 C22 H22 119.4 . . ?
C24 C23 C29 118.0(4) . . ?
C24 C23 C8 123.2(4) . . ?
C29 C23 C8 118.8(3) . . ?
C25 C24 C23 120.4(4) . . ?
C25 C24 H24 119.8 . . ?
C23 C24 H24 119.8 . . ?
C26 C25 C24 121.9(4) . . ?
C26 C25 H25 119.1 . . ?
C24 C25 H25 119.1 . . ?
C25 C26 C28 118.2(4) . . ?
C25 C26 C27 120.8(4) . . ?
C28 C26 C27 121.0(4) . . ?
O7 C27 O8 125.5(4) . . ?
O7 C27 C26 118.5(4) . . ?
O8 C27 C26 115.8(4) . . ?
C29 C28 C26 120.0(4) . . ?
C29 C28 H28 120.0 . . ?
C26 C28 H28 120.0 . . ?
C28 C29 C23 121.5(4) . . ?
C28 C29 H29 119.3 . . ?
C23 C29 H29 119.3 . . ?
C1 O1 Ba1 153.0(3) . 7_566 ?
C1 O1 Ba2 94.8(2) . 8_566 ?
Ba1 O1 Ba2 104.62(8) 7_566 8_566 ?
C1 O2 Ba2 95.3(2) . 8_566 ?
C13 O3 Ba2 130.5(3) . 8_576 ?
C13 O4 Ba1 148.2(3) . 7_576 ?
C20 O5 Ba1 148.7(3) . . ?
C20 O5 Ba2 95.6(2) . . ?
Ba1 O5 Ba2 105.52(8) . . ?
C20 O6 Ba2 94.2(2) . . ?
C27 O7 Ba2 129.0(3) . 6_576 ?
Ba2 O9 Ba2 116.1(3) . 5_575 ?
Ba2 O9 H9A 91.0(6) . . ?
Ba2 O9 H9A 147.3(7) 5_575 . ?

loop_
_geom_bond_atom_site_label_1
_geom_bond_atom_site_label_2
_geom_bond_distance
_geom_bond_site_symmetry_2
_geom_bond_publ_flag
Ba1 O4 2.676(3) 7_576 ?
Ba1 O4 2.676(3) 8_475 ?
Ba1 O5 2.704(3) 2 ?
Ba1 O5 2.704(3) . ?
Ba1 O1 2.738(2) 8_465 ?
Ba1 O1 2.738(2) 7_566 ?
Ba2 O3 2.685(3) 8_475 ?
Ba2 O9 2.765(7) . ?
Ba2 O2 2.834(3) 8_465 ?
Ba2 O5 2.848(2) . ?
Ba2 O1 2.848(3) 8_465 ?
Ba2 O6 2.869(3) . ?
Ba2 O7 2.905(3) 6_575 ?
Ba2 O9 3.082(7) 5_575 ?
Ba2 C1 3.209(4) 8_465 ?
C1 O1 1.259(4) . ?
C1 O2 1.267(5) . ?
C1 C2 1.496(5) . ?
C2 C7 1.380(5) . ?
C2 C3 1.390(5) . ?
C3 C4 1.375(5) . ?
C3 H3 0.9500 . ?
C4 C5 1.401(5) . ?
C4 H4 0.9500 . ?
C5 C6 1.376(5) . ?
C5 C8 1.554(5) . ?
C6 C7 1.392(5) . ?
C6 H6 0.9500 . ?
C7 H7 0.9500 . ?
C8 C23 1.547(5) . ?
C8 C16 1.553(5) . ?
C8 C9 1.563(5) . ?
C9 C10 1.378(5) . ?
C9 C15 1.400(5) . ?
C10 C11 1.381(6) . ?
C10 H10 0.9500 . ?
C11 C12 1.372(6) . ?
C11 H11 0.9500 . ?
C12 C14 1.400(6) . ?
C12 C13 1.519(6) . ?
C13 O4 1.230(5) . ?
C13 O3 1.267(6) . ?
C14 C15 1.386(5) . ?
C14 H14 0.9500 . ?
C15 H15 0.9500 . ?
C16 C17 1.385(5) . ?
C16 C22 1.397(5) . ?
C17 C18 1.390(5) . ?
C17 H17 0.9500 . ?
C18 C19 1.386(5) . ?
C18 H18 0.9500 . ?
C19 C21 1.383(5) . ?
C19 C20 1.507(5) . ?
C20 O5 1.244(5) . ?
C20 O6 1.263(5) . ?
C21 C22 1.383(5) . ?
C21 H21 0.9500 . ?
C22 H22 0.9500 . ?
C23 C24 1.392(5) . ?
C23 C29 1.400(6) . ?
C24 C25 1.389(5) . ?
C24 H24 0.9500 . ?
C25 C26 1.382(6) . ?
C25 H25 0.9500 . ?
C26 C28 1.404(6) . ?
C26 C27 1.511(6) . ?
C27 O7 1.232(5) . ?
C27 O8 1.263(5) . ?
C28 C29 1.389(5) . ?
C28 H28 0.9500 . ?
C29 H29 0.9500 . ?
O9 H9A 0.697(7) . ?

loop_
_geom_torsion_atom_site_label_1
_geom_torsion_atom_site_label_2
_geom_torsion_atom_site_label_3
_geom_torsion_atom_site_label_4
_geom_torsion
_geom_torsion_site_symmetry_1
_geom_torsion_site_symmetry_2
_geom_torsion_site_symmetry_3
_geom_torsion_site_symmetry_4
_geom_torsion_publ_flag
O1 C1 C2 C7 -166.1(4) . . . . ?
O2 C1 C2 C7 16.9(6) . . . . ?
Ba2 C1 C2 C7 103.3(11) 8_566 . . . ?
O1 C1 C2 C3 16.8(6) . . . . ?
O2 C1 C2 C3 -160.3(4) . . . . ?
Ba2 C1 C2 C3 -73.9(12) 8_566 . . . ?
C7 C2 C3 C4 -1.7(6) . . . . ?
C1 C2 C3 C4 175.6(4) . . . . ?
C2 C3 C4 C5 1.4(6) . . . . ?
C3 C4 C5 C6 0.8(6) . . . . ?
C3 C4 C5 C8 -174.0(4) . . . . ?
C4 C5 C6 C7 -2.9(6) . . . . ?
C8 C5 C6 C7 171.6(4) . . . . ?
C3 C2 C7 C6 -0.4(6) . . . . ?
C1 C2 C7 C6 -177.6(4) . . . . ?
C5 C6 C7 C2 2.7(6) . . . . ?
C6 C5 C8 C23 117.0(4) . . . . ?
C4 C5 C8 C23 -68.5(4) . . . . ?
C6 C5 C8 C16 -2.0(5) . . . . ?
C4 C5 C8 C16 172.4(3) . . . . ?
C6 C5 C8 C9 -123.8(4) . . . . ?
C4 C5 C8 C9 50.6(4) . . . . ?
C23 C8 C9 C10 -1.2(5) . . . . ?
C16 C8 C9 C10 117.8(4) . . . . ?
C5 C8 C9 C10 -121.5(4) . . . . ?
C23 C8 C9 C15 171.8(3) . . . . ?
C16 C8 C9 C15 -69.2(4) . . . . ?
C5 C8 C9 C15 51.5(4) . . . . ?
C15 C9 C10 C11 -3.5(6) . . . . ?
C8 C9 C10 C11 169.5(4) . . . . ?
C9 C10 C11 C12 0.4(7) . . . . ?
C10 C11 C12 C14 3.1(6) . . . . ?
C10 C11 C12 C13 -174.6(4) . . . . ?
C11 C12 C13 O4 9.1(7) . . . . ?
C14 C12 C13 O4 -168.5(4) . . . . ?
C11 C12 C13 O3 -175.7(4) . . . . ?
C14 C12 C13 O3 6.7(7) . . . . ?
C11 C12 C14 C15 -3.4(6) . . . . ?
C13 C12 C14 C15 174.3(4) . . . . ?
C12 C14 C15 C9 0.3(6) . . . . ?
C10 C9 C15 C14 3.1(6) . . . . ?
C8 C9 C15 C14 -170.3(3) . . . . ?
C23 C8 C16 C17 128.5(4) . . . . ?
C5 C8 C16 C17 -109.5(4) . . . . ?
C9 C8 C16 C17 7.4(5) . . . . ?
C23 C8 C16 C22 -49.3(4) . . . . ?
C5 C8 C16 C22 72.8(4) . . . . ?
C9 C8 C16 C22 -170.4(3) . . . . ?
C22 C16 C17 C18 -1.8(6) . . . . ?
C8 C16 C17 C18 -179.5(4) . . . . ?
C16 C17 C18 C19 1.7(6) . . . . ?
C17 C18 C19 C21 -0.5(6) . . . . ?
C17 C18 C19 C20 177.0(4) . . . . ?
C21 C19 C20 O5 13.9(6) . . . . ?
C18 C19 C20 O5 -163.5(4) . . . . ?
C21 C19 C20 O6 -167.8(4) . . . . ?
C18 C19 C20 O6 14.8(6) . . . . ?
C21 C19 C20 Ba2 -75.4(13) . . . . ?
C18 C19 C20 Ba2 107.2(13) . . . . ?
C18 C19 C21 C22 -0.8(6) . . . . ?
C20 C19 C21 C22 -178.2(4) . . . . ?
C19 C21 C22 C16 0.7(6) . . . . ?
C17 C16 C22 C21 0.6(6) . . . . ?
C8 C16 C22 C21 178.4(3) . . . . ?
C16 C8 C23 C24 128.8(4) . . . . ?
C5 C8 C23 C24 7.2(5) . . . . ?
C9 C8 C23 C24 -108.5(4) . . . . ?
C16 C8 C23 C29 -50.3(4) . . . . ?
C5 C8 C23 C29 -171.8(3) . . . . ?
C9 C8 C23 C29 72.4(4) . . . . ?
C29 C23 C24 C25 -2.3(6) . . . . ?
C8 C23 C24 C25 178.7(4) . . . . ?
C23 C24 C25 C26 1.1(7) . . . . ?
C24 C25 C26 C28 0.1(7) . . . . ?
C24 C25 C26 C27 -178.6(4) . . . . ?
C25 C26 C27 O7 -172.5(4) . . . . ?
C28 C26 C27 O7 8.9(7) . . . . ?
C25 C26 C27 O8 2.1(7) . . . . ?
C28 C26 C27 O8 -176.5(4) . . . . ?
C25 C26 C28 C29 0.0(6) . . . . ?
C27 C26 C28 C29 178.7(4) . . . . ?
C26 C28 C29 C23 -1.3(6) . . . . ?
C24 C23 C29 C28 2.4(6) . . . . ?
C8 C23 C29 C28 -178.5(4) . . . . ?
O2 C1 O1 Ba1 -124.4(5) . . . 7_566 ?
C2 C1 O1 Ba1 58.7(8) . . . 7_566 ?
Ba2 C1 O1 Ba1 -136.3(6) 8_566 . . 7_566 ?
O2 C1 O1 Ba2 11.9(5) . . . 8_566 ?
C2 C1 O1 Ba2 -165.0(3) . . . 8_566 ?
O1 C1 O2 Ba2 -12.0(5) . . . 8_566 ?
C2 C1 O2 Ba2 164.9(3) . . . 8_566 ?
O4 C13 O3 Ba2 -28.7(8) . . . 8_576 ?
C12 C13 O3 Ba2 156.5(3) . . . 8_576 ?
O3 C13 O4 Ba1 27.4(11) . . . 7_576 ?
C12 C13 O4 Ba1 -157.8(4) . . . 7_576 ?
O6 C20 O5 Ba1 -116.5(5) . . . . ?
C19 C20 O5 Ba1 61.7(7) . . . . ?
Ba2 C20 O5 Ba1 -132.9(5) . . . . ?
O6 C20 O5 Ba2 16.3(5) . . . . ?
C19 C20 O5 Ba2 -165.4(3) . . . . ?
O5 C20 O6 Ba2 -16.2(4) . . . . ?
C19 C20 O6 Ba2 165.6(3) . . . . ?
O8 C27 O7 Ba2 -39.1(7) . . . 6_576 ?
C26 C27 O7 Ba2 135.0(3) . . . 6_576 ?
